data_8102970
loop_
_publ_author_name
'Bendyna, Joanna K.'
'H\"ohn, Peter'
'Kniep, R\"udiger'

_publ_section_title
;
Crystal structure of pentacalcium bis(dinitridocobaltate(I)), Ca~5~
[CoN~2~]~2~, and a note on "Ca~3~CoN~3~"
;
_journal_issue 3
_journal_name_full 'Zeitschrift f\"ur Kristallographie - New Crystal Structures'
_journal_page_first 165
_journal_page_last 166
_journal_volume 222
_journal_year 2007
_chemical_formula_structural Ca5[CoN2]2
_chemical_formula_sum 'Ca5 Co2 N4'
_chemical_name_systematic ' pentacalcium bis[dinitridocobaltate(I)]'
_space_group_IT_number 130
_symmetry_cell_setting tetragonal
_symmetry_space_group_name_Hall '-P 4a 2ac'
_symmetry_space_group_name_H-M 'P 4/n c c :2'
_cell_angle_alpha 90.00000
_cell_angle_beta 90.00000
_cell_angle_gamma 90.00000
_cell_formula_units_Z 4
_cell_length_a 8.07670(10)
_cell_length_b 8.07670(10)
_cell_length_c 12.14011(16)
_cell_measurement_temperature 295
_cell_volume 791.937(17)
_computing_structure_refinement FULLPROF
_diffrn_detector 'Image Plate'
_diffrn_measurement_device_type 'Huber Image Plate Guinier Camera G670'
_diffrn_measurement_method Guinier
_diffrn_radiation_monochromator Ge
_diffrn_radiation_type X-ray
_diffrn_source 'X-ray tube'
_diffrn_source_target Co
_exptl_absorpt_coefficient_mu 7.35
_pd_char_colour black
_pd_char_particle_morphology 'size 5-20 \mm'
_pd_meas_2theta_range_inc 0.005000
_pd_meas_2theta_range_max 84.91500
_pd_meas_2theta_range_min 3.00000
_pd_meas_number_of_points 16384
_pd_proc_2theta_range_inc 0.005000
_pd_proc_2theta_range_max 84.9124
_pd_proc_2theta_range_min 2.9974
_pd_proc_ls_prof_R_factor 1.7170
_pd_proc_ls_prof_wR_expected 5.9372
_pd_proc_ls_prof_wR_factor 2.2318
_pd_proc_wavelength 1.789007
_refine_ls_number_parameters 27
_refine_ls_number_reflns 98
_refine_ls_number_restraints 0
_refine_ls_R_I_factor 6.2486
_cod_data_source_file 409920.cff
_cod_data_source_block Ca5Co2N4
_cod_depositor_comments
;
The following corrections have been performed
in the original file before processing it for deposition
(the diff against the Z. Krist. - NCS original is given):

Index: 2007/03/409920.cff
===================================================================
--- 2007/03/409920.cff    (revision 562)
+++ 2007/03/409920.cff    (revision 563)
@@ -212,7 +212,7 @@
 _chemical_formula_structural      'Ca5[CoN2]2' 
 _chemical_formula_analytical      ?
 _chemical_formula_iupac           ?
-_chemical_formula_sum             ?
+_chemical_formula_sum             'Ca5 Co2 N4'
 _chemical_formula_weight          ?
 _chemical_melting_point           ?
 _chemical_compound_source         ?       # for minerals and 

Saulius Gra\<zulis
2011-03-03

The following automatic conversions were performed:
'_symmetry_cell_setting' value 'Tetragonal' changed to 'tetragonal'
according to '/home/saulius/struct/CIF-dictionaries/cif_core.dic'
dictionary named 'cif_core.dic' version 2.4.1 from 2010-06-29.

Automatic conversion script
Id: cif_fix_enum 1555 2011-01-17 13:19:09Z saulius 
;
_cod_original_cell_volume 791.936(17)
_cod_original_sg_symbol_H-M 'P 4/n c c'
_cod_database_code 8102970
_pd_proc_ls_prof_cr_factor 23.6235
_pd_proc_ls_prof_cwr_factor 12.8806
_pd_proc_ls_prof_cwr_expected 34.2654
_pd_proc_ls_prof_chi2 0.1413
_pd_proc_ls_prof_echi2 0.1426

loop_
_symmetry_equiv_pos_as_xyz
x,y,z
-y+1/2,x,z
-x+1/2,-y+1/2,z
y,-x+1/2,z
-x+1/2,y,z+1/2
y,x,z+1/2
x,-y+1/2,z+1/2
-y+1/2,-x+1/2,z+1/2
-x,-y,-z
y+1/2,-x,-z
x+1/2,y+1/2,-z
-y,x+1/2,-z
x+1/2,-y,-z+1/2
-y,-x,-z+1/2
-x,y+1/2,-z+1/2
y+1/2,x+1/2,-z+1/2

loop_
_atom_site_label
_atom_site_fract_x
_atom_site_fract_y
_atom_site_fract_z
_atom_site_U_iso_or_equiv
_atom_site_occupancy
_atom_site_symmetry_multiplicity
_atom_site_Wyckoff_symbol
_atom_site_adp_type
_atom_site_type_symbol
Ca1 0.25000 0.25000 0.1492(2) 0.0045(8) 1 4 c Uiso Ca
Ca2 0.07705(14) 0.63323(14) 0.09398(9) 0.0078(6) 1 16 g Uiso Ca
Co1 0.40829(16) 0.59171(16) 0.25000 0.0059(6) 1 8 f Uiso Co
N1 0.5508(4) 0.1379(4) 0.1057(3) 0.01166 1 16 g Uiso N

loop_
_atom_type_symbol
_atom_type_scat_Cromer_Mann_a1
_atom_type_scat_Cromer_Mann_b1
_atom_type_scat_Cromer_Mann_a2
_atom_type_scat_Cromer_Mann_b2
_atom_type_scat_Cromer_Mann_a3
_atom_type_scat_Cromer_Mann_b3
_atom_type_scat_Cromer_Mann_a4
_atom_type_scat_Cromer_Mann_b4
_atom_type_scat_Cromer_Mann_c
_atom_type_scat_dispersion_real
_atom_type_scat_dispersion_imag
_atom_type_scat_source
ca 8.62660 10.44210 7.38730 0.65990 1.58990 85.74840 1.02110 178.43700 1.37510 0.34100 1.28600 International_Tables_for_Crystallography_Vol.C(1991)_Tables_6.1.1.4_and_6.1.1.5
co 12.28410 4.27910 7.34090 0.27840 4.00340 13.53590 2.34880 71.16920 1.01180 -2.46400 3.60800 International_Tables_for_Crystallography_Vol.C(1991)_Tables_6.1.1.4_and_6.1.1.5
n 12.21260 0.00570 3.13220 9.89330 2.01250 28.99750 1.16630 0.58260 -11.52900 0.02900 0.01800 International_Tables_for_Crystallography_Vol.C(1991)_Tables_6.1.1.4_and_6.1.1.5

loop_
_geom_angle_atom_site_label_1
_geom_angle_atom_site_label_2
_geom_angle_atom_site_label_3
_geom_angle_site_symmetry_1
_geom_angle_site_symmetry_2
_geom_angle_site_symmetry_3
_geom_angle
_geom_angle_publ_flag
? ? ? ? ? ? ? ?

loop_
_geom_bond_atom_site_label_1
_geom_bond_atom_site_label_2
_geom_bond_site_symmetry_1
_geom_bond_site_symmetry_2
_geom_bond_distance
_geom_bond_publ_flag
? ? ? ? ? ?

loop_
_geom_contact_atom_site_label_1
_geom_contact_atom_site_label_2
_geom_contact_distance
_geom_contact_site_symmetry_1
_geom_contact_site_symmetry_2
_geom_contact_publ_flag
? ? ? ? ? ?

loop_
_geom_hbond_atom_site_label_D
_geom_hbond_atom_site_label_H
_geom_hbond_atom_site_label_A
_geom_hbond_site_symmetry_D
_geom_hbond_site_symmetry_H
_geom_hbond_site_symmetry_A
_geom_hbond_distance_DH
_geom_hbond_distance_HA
_geom_hbond_distance_DA
_geom_hbond_angle_DHA
_geom_hbond_publ_flag
? ? ? ? ? ? ? ? ? ? ?

loop_
_geom_torsion_atom_site_label_1
_geom_torsion_atom_site_label_2
_geom_torsion_atom_site_label_3
_geom_torsion_atom_site_label_4
_geom_torsion_site_symmetry_1
_geom_torsion_site_symmetry_2
_geom_torsion_site_symmetry_3
_geom_torsion_site_symmetry_4
_geom_torsion
_geom_torsion_publ_flag
? ? ? ? ? ? ? ? ? ?
